data_4512628
loop_
_publ_author_name
'Tsang, Min Ying'
'Di Salvo, Florencia'
'Teixidor, Francesc'
'Vi\~nas, Clara'
'Planas, Jos\'e Giner'
'Choquesillo-Lazarte, Duane'
'Vanthuyne, Nicolas'

_publ_section_title
;
 Is Molecular Chirality Connected to Supramolecular Chirality? The
 Particular Case of Chiral 2-Pyridyl Alcohols
;
_journal_issue 2
_journal_name_full 'Crystal Growth &amp; Design'
_journal_page_first 935
_journal_paper_doi 10.1021/cg501748x
_journal_volume 15
_journal_year 2015
_chemical_formula_moiety 'C8 H17 B10 N O'
_chemical_formula_sum 'C8 H17 B10 N O'
_chemical_formula_weight 251.33
_chemical_name_systematic
;
 ? 
;
_space_group_crystal_system monoclinic
_space_group_IT_number 14
_space_group_name_Hall '-P 2ybc'
_space_group_name_H-M_alt 'P 1 21/c 1'
_symmetry_space_group_name_Hall '-P 2ybc'
_symmetry_space_group_name_H-M 'P 1 21/c 1'
_atom_sites_solution_hydrogens geom
_atom_sites_solution_primary direct
_atom_sites_solution_secondary difmap
_audit_creation_date 2014-01-15
_audit_creation_method
;
Olex2 1.2
(compiled 2013.12.10 svn.r2850 for OlexSys, GUI svn.r4736)
;
_cell_angle_alpha 90.00
_cell_angle_beta 99.2340(12)
_cell_angle_gamma 90.00
_cell_formula_units_Z 12
_cell_length_a 17.4673(5)
_cell_length_b 10.1711(3)
_cell_length_c 25.4393(9)
_cell_measurement_reflns_used 9939
_cell_measurement_temperature 150(2)
_cell_measurement_theta_max 27.46
_cell_measurement_theta_min 2.16
_cell_volume 4461.0(2)
_computing_cell_refinement 'Bruker Apex2, 2013'
_computing_data_collection 'Bruker Apex2, 2013'
_computing_data_reduction 'Bruker Apex2, 2013'
_computing_structure_refinement 'XLMP (Sheldrick, 2008)'
_computing_structure_solution 'SHELXS-97 (Sheldrick, 2008)'
_diffrn_ambient_temperature 150.0
_diffrn_measured_fraction_theta_full 0.999
_diffrn_measured_fraction_theta_max 0.999
_diffrn_measurement_device_type 'Bruker D8 Venture'
_diffrn_measurement_method '\f and \w scans'
_diffrn_radiation_monochromator multilayer
_diffrn_radiation_type MoK\a
_diffrn_radiation_wavelength 0.71073
_diffrn_reflns_av_R_equivalents 0.0501
_diffrn_reflns_av_unetI/netI 0.0309
_diffrn_reflns_limit_h_max 20
_diffrn_reflns_limit_h_min -19
_diffrn_reflns_limit_k_max 12
_diffrn_reflns_limit_k_min -12
_diffrn_reflns_limit_l_max 30
_diffrn_reflns_limit_l_min -30
_diffrn_reflns_number 48005
_diffrn_reflns_theta_full 25.06
_diffrn_reflns_theta_max 25.06
_diffrn_reflns_theta_min 2.15
_diffrn_source 'high brilliance micro-focus sealed tube'
_diffrn_standards_number 0
_exptl_absorpt_coefficient_mu 0.059
_exptl_absorpt_correction_T_max 0.7456
_exptl_absorpt_correction_T_min 0.6415
_exptl_absorpt_correction_type multi-scan
_exptl_absorpt_process_details
;
SADABS-2012/1 (Bruker,2012) was used for absorption correction.
wR2(int) was 0.1164 before and 0.0624 after correction.
The Ratio of minimum to maximum transmission is 0.8604.
The \l/2 correction factor is 0.0000.
;
_exptl_crystal_colour colourless
_exptl_crystal_density_diffrn 1.123
_exptl_crystal_density_method 'not measured'
_exptl_crystal_description block
_exptl_crystal_F_000 1560
_exptl_crystal_size_max 0.10
_exptl_crystal_size_mid 0.10
_exptl_crystal_size_min 0.08
_refine_diff_density_max 0.321
_refine_diff_density_min -0.202
_refine_diff_density_rms 0.042
_refine_ls_extinction_method none
_refine_ls_goodness_of_fit_ref 1.017
_refine_ls_hydrogen_treatment constr
_refine_ls_matrix_type full
_refine_ls_number_parameters 544
_refine_ls_number_reflns 7890
_refine_ls_number_restraints 0
_refine_ls_restrained_S_all 1.017
_refine_ls_R_factor_all 0.0690
_refine_ls_R_factor_gt 0.0505
_refine_ls_shift/su_max 0.001
_refine_ls_shift/su_mean 0.000
_refine_ls_structure_factor_coef Fsqd
_refine_ls_weighting_details 'calc w=1/[\s^2^(Fo^2^)+(0.0921P)^2^+1.0602P] where P=(Fo^2^+2Fc^2^)/3'
_refine_ls_weighting_scheme calc
_refine_ls_wR_factor_gt 0.1422
_refine_ls_wR_factor_ref 0.1582
_reflns_number_gt 5973
_reflns_number_total 7890
_reflns_threshold_expression >2sigma(I)
_cod_data_source_file cg501748x_si_002.cif
_cod_data_source_block Rac-3a
_cod_depositor_comments 'Adding full bibliography for 4512623--4512632.cif.'
_cod_database_code 4512628
_olex2_refinement_description
;
1. Fixed Uiso
 At 1.2 times of:
  All B(H) groups, All C(H) groups
 At 1.5 times of:
  All O(H) groups
2.a Ternary CH refined with riding coordinates:
 C53(H53), C13(H13), C33(H33)
2.b Aromatic/amide H refined with riding coordinates:
 C16(H16), C36(H36), C19(H19), C17(H17), C18(H18), C59(H59), C56(H56),
 C39(H39), C37(H37), C58(H58), C57(H57), C38(H38)
2.c Idealised tetrahedral OH refined as rotating group:
 O14(H14), O34(H34), O54(H54)
2.d Boron cage BH refined with riding coordinates:
 C12(H12), C32(H32), C52(H52), B4(H4), B5(H5), B22(H22), B3(H3), B26(H26),
 B9(H9), B8(H8), B6(H6), B44(H44), B31(H31), B25(H25), B24(H24), B23(H23),
 B30(H30), B43(H43), B7(H7), B10(H10), B45(H45), B2(H2), B27(H27), B42(H42),
 B11(H11), B49(H49), B46(H46), B28(H28), B29(H29), B48(H48), B50(H50), B47(H47),
  B51(H51)
;

loop_
_space_group_symop_id
_space_group_symop_operation_xyz
1 'x, y, z'
2 '-x, y+1/2, -z+1/2'
3 '-x, -y, -z'
4 'x, -y-1/2, z-1/2'

loop_
_atom_site_label
_atom_site_type_symbol
_atom_site_fract_x
_atom_site_fract_y
_atom_site_fract_z
_atom_site_U_iso_or_equiv
_atom_site_adp_type
_atom_site_occupancy
_atom_site_symmetry_multiplicity
_atom_site_calc_flag
_atom_site_refinement_flags_posn
O14 O 0.69369(7) 0.64024(13) 0.73384(5) 0.0462(3) Uani 1 1 d .
H14 H 0.6657 0.6537 0.7043 0.069 Uiso 1 1 calc GR
O34 O 0.58913(7) 0.43488(13) 0.55626(5) 0.0477(3) Uani 1 1 d .
H34 H 0.6259 0.4727 0.5448 0.071 Uiso 1 1 calc GR
O54 O 0.86075(8) 0.36198(15) 0.61866(5) 0.0537(4) Uani 1 1 d .
H54 H 0.8425 0.3681 0.6472 0.081 Uiso 1 1 calc GR
N20 N 0.78840(8) 0.34566(14) 0.70617(6) 0.0402(4) Uani 1 1 d .
N60 N 0.72555(9) 0.58839(15) 0.54902(6) 0.0445(4) Uani 1 1 d .
N40 N 0.60311(10) 0.71022(15) 0.63933(6) 0.0504(4) Uani 1 1 d .
C15 C 0.75239(9) 0.42610(17) 0.73560(7) 0.0349(4) Uani 1 1 d .
C21 C 0.51382(9) 0.41673(16) 0.62713(7) 0.0343(4) Uani 1 1 d .
C1 C 0.83130(9) 0.63208(16) 0.76332(7) 0.0334(4) Uani 1 1 d .
C53 C 0.80338(10) 0.39660(17) 0.57559(7) 0.0387(4) Uani 1 1 d .
H53 H 0.7526 0.3606 0.5824 0.046 Uiso 1 1 calc R
C13 C 0.76106(9) 0.57192(16) 0.72600(7) 0.0347(4) Uani 1 1 d .
H13 H 0.7690 0.5850 0.6883 0.042 Uiso 1 1 calc R
C35 C 0.56501(10) 0.63745(17) 0.59998(7) 0.0400(4) Uani 1 1 d .
C41 C 0.82375(10) 0.32996(17) 0.52491(7) 0.0381(4) Uani 1 1 d .
C55 C 0.79577(10) 0.54367(18) 0.56998(7) 0.0406(4) Uani 1 1 d .
C33 C 0.57901(10) 0.49077(17) 0.60519(7) 0.0383(4) Uani 1 1 d .
H33 H 0.6282 0.4771 0.6308 0.046 Uiso 1 1 calc R
C16 C 0.70974(10) 0.37948(19) 0.77335(7) 0.0436(4) Uani 1 1 d .
H16 H 0.6830 0.4388 0.7929 0.052 Uiso 1 1 calc R
C12 C 0.97278(11) 0.75721(19) 0.83415(8) 0.0507(5) Uani 1 1 d .
H12 H 1.0242 0.8023 0.8598 0.061 Uiso 1 1 calc R
C36 C 0.51805(12) 0.6915(2) 0.55620(8) 0.0541(5) Uani 1 1 d .
H36 H 0.4918 0.6370 0.5287 0.065 Uiso 1 1 calc R
C19 C 0.78497(12) 0.21598(19) 0.71552(9) 0.0521(5) Uani 1 1 d .
H19 H 0.8111 0.1580 0.6951 0.063 Uiso 1 1 calc R
C17 C 0.70673(11) 0.2467(2) 0.78201(8) 0.0525(5) Uani 1 1 d .
H17 H 0.6781 0.2128 0.8078 0.063 Uiso 1 1 calc R
C32 C 0.39132(11) 0.2636(2) 0.67762(8) 0.0512(5) Uani 1 1 d .
H32 H 0.3468 0.2084 0.6959 0.061 Uiso 1 1 calc R
C18 C 0.74566(12) 0.1629(2) 0.75298(9) 0.0569(6) Uani 1 1 d .
H18 H 0.7453 0.0706 0.7588 0.068 Uiso 1 1 calc R
C52 C 0.86140(15) 0.1915(2) 0.42444(9) 0.0652(6) Uani 1 1 d .
H52 H 0.8746 0.1409 0.3878 0.078 Uiso 1 1 calc R
C59 C 0.71809(14) 0.7182(2) 0.54153(10) 0.0646(6) Uani 1 1 d .
H59 H 0.6687 0.7514 0.5261 0.078 Uiso 1 1 calc R
C56 C 0.85862(13) 0.6260(2) 0.58501(9) 0.0599(6) Uani 1 1 d .
H56 H 0.9075 0.5912 0.6005 0.072 Uiso 1 1 calc R
B4 B 0.89421(11) 0.5313(2) 0.80370(8) 0.0386(4) Uani 1 1 d .
H4 H 0.8879 0.4220 0.8064 0.046 Uiso 1 1 calc R
B5 B 0.83087(12) 0.6400(2) 0.83052(8) 0.0407(5) Uani 1 1 d .
H5 H 0.7827 0.6027 0.8507 0.049 Uiso 1 1 calc R
B22 B 0.54394(12) 0.2864(2) 0.66797(8) 0.0426(5) Uani 1 1 d .
H22 H 0.6055 0.2522 0.6778 0.051 Uiso 1 1 calc R
C39 C 0.59538(18) 0.8410(2) 0.63562(10) 0.0775(8) Uani 1 1 d .
H39 H 0.6224 0.8940 0.6633 0.093 Uiso 1 1 calc R
B3 B 0.92113(11) 0.6069(2) 0.74654(9) 0.0405(5) Uani 1 1 d .
H3 H 0.9323 0.5477 0.7114 0.049 Uiso 1 1 calc R
C37 C 0.51038(17) 0.8254(3) 0.55351(10) 0.0784(8) Uani 1 1 d .
H37 H 0.4780 0.8651 0.5243 0.094 Uiso 1 1 calc R
B26 B 0.51225(12) 0.4365(2) 0.69361(8) 0.0432(5) Uani 1 1 d .
H26 H 0.5529 0.5019 0.7204 0.052 Uiso 1 1 calc R
B9 B 0.92975(13) 0.6274(2) 0.85972(9) 0.0474(5) Uani 1 1 d .
H9 H 0.9485 0.5836 0.9001 0.057 Uiso 1 1 calc R
B8 B 0.98534(12) 0.6073(2) 0.80775(9) 0.0470(5) Uani 1 1 d .
H8 H 1.0408 0.5501 0.8138 0.056 Uiso 1 1 calc R
B6 B 0.82005(12) 0.7845(2) 0.79062(9) 0.0440(5) Uani 1 1 d .
H6 H 0.7648 0.8426 0.7846 0.053 Uiso 1 1 calc R
B44 B 0.84660(14) 0.4252(2) 0.47372(8) 0.0480(5) Uani 1 1 d .
H44 H 0.8488 0.5352 0.4739 0.058 Uiso 1 1 calc R
C58 C 0.77708(18) 0.8058(2) 0.55470(12) 0.0794(8) Uani 1 1 d .
H58 H 0.7688 0.8972 0.5485 0.095 Uiso 1 1 calc R
B31 B 0.48042(13) 0.2841(2) 0.71528(9) 0.0470(5) Uani 1 1 d .
H31 H 0.4985 0.2470 0.7569 0.056 Uiso 1 1 calc R
B25 B 0.43713(12) 0.5021(2) 0.64540(9) 0.0471(5) Uani 1 1 d .
H25 H 0.4278 0.6106 0.6405 0.056 Uiso 1 1 calc R
C57 C 0.84888(18) 0.7592(3) 0.57715(11) 0.0797(8) Uani 1 1 d .
H57 H 0.8910 0.8180 0.5871 0.096 Uiso 1 1 calc R
B24 B 0.42413(12) 0.3947(2) 0.58984(9) 0.0481(5) Uani 1 1 d .
H24 H 0.4067 0.4323 0.5483 0.058 Uiso 1 1 calc R
B23 B 0.48963(13) 0.2610(2) 0.60412(9) 0.0446(5) Uani 1 1 d .
H23 H 0.5151 0.2102 0.5719 0.054 Uiso 1 1 calc R
B30 B 0.41436(13) 0.4165(2) 0.70094(10) 0.0521(6) Uani 1 1 d .
H30 H 0.3888 0.4664 0.7333 0.063 Uiso 1 1 calc R
B43 B 0.91841(14) 0.3296(2) 0.51457(10) 0.0523(6) Uani 1 1 d .
H43 H 0.9676 0.3764 0.5419 0.063 Uiso 1 1 calc R
B7 B 0.97420(13) 0.7508(2) 0.76787(10) 0.0491(5) Uani 1 1 d .
H7 H 1.0223 0.7881 0.7476 0.059 Uiso 1 1 calc R
B10 B 0.88402(13) 0.7838(2) 0.85165(10) 0.0515(6) Uani 1 1 d .
H10 H 0.8727 0.8427 0.8868 0.062 Uiso 1 1 calc R
B45 B 0.75734(15) 0.3397(2) 0.46761(9) 0.0522(6) Uani 1 1 d .
H45 H 0.7007 0.3931 0.4640 0.063 Uiso 1 1 calc R
B2 B 0.87584(12) 0.7637(2) 0.73877(9) 0.0434(5) Uani 1 1 d .
H2 H 0.8573 0.8080 0.6984 0.052 Uiso 1 1 calc R
B27 B 0.46581(14) 0.1762(2) 0.65987(9) 0.0509(6) Uani 1 1 d .
H27 H 0.4739 0.0675 0.6652 0.061 Uiso 1 1 calc R
C38 C 0.5498(2) 0.9016(2) 0.59339(11) 0.0922(10) Uani 1 1 d .
H38 H 0.5458 0.9947 0.5919 0.111 Uiso 1 1 calc R
B42 B 0.87325(15) 0.1832(2) 0.53252(10) 0.0542(6) Uani 1 1 d .
H42 H 0.8928 0.1332 0.5716 0.065 Uiso 1 1 calc R
B11 B 0.91190(13) 0.8602(2) 0.79509(11) 0.0523(6) Uani 1 1 d .
H11 H 0.9190 0.9694 0.7929 0.063 Uiso 1 1 calc R
B49 B 0.81328(17) 0.3358(2) 0.41583(10) 0.0611(7) Uani 1 1 d .
H49 H 0.7940 0.3849 0.3765 0.073 Uiso 1 1 calc R
B46 B 0.77428(16) 0.1895(2) 0.50372(10) 0.0549(6) Uani 1 1 d .
H46 H 0.7285 0.1435 0.5239 0.066 Uiso 1 1 calc R
B28 B 0.39192(14) 0.2423(3) 0.61128(10) 0.0586(6) Uani 1 1 d .
H28 H 0.3514 0.1771 0.5843 0.070 Uiso 1 1 calc R
B29 B 0.35966(13) 0.3906(3) 0.63669(11) 0.0595(7) Uani 1 1 d .
H29 H 0.2978 0.4232 0.6265 0.071 Uiso 1 1 calc R
B48 B 0.91233(17) 0.3293(3) 0.44446(10) 0.0631(7) Uani 1 1 d .
H48 H 0.9585 0.3738 0.4242 0.076 Uiso 1 1 calc R
B50 B 0.76770(19) 0.1909(3) 0.43392(11) 0.0677(7) Uani 1 1 d .
H50 H 0.7182 0.1446 0.4068 0.081 Uiso 1 1 calc R
B47 B 0.92874(17) 0.1812(3) 0.48054(11) 0.0666(7) Uani 1 1 d .
H47 H 0.9856 0.1285 0.4840 0.080 Uiso 1 1 calc R
B51 B 0.83981(19) 0.0947(2) 0.47406(11) 0.0674(8) Uani 1 1 d .
H51 H 0.8380 -0.0154 0.4732 0.081 Uiso 1 1 calc R

loop_
_atom_site_aniso_label
_atom_site_aniso_U_11
_atom_site_aniso_U_22
_atom_site_aniso_U_33
_atom_site_aniso_U_23
_atom_site_aniso_U_13
_atom_site_aniso_U_12
O14 0.0355(7) 0.0590(8) 0.0430(7) -0.0083(6) 0.0028(5) 0.0088(6)
O34 0.0461(8) 0.0537(8) 0.0475(8) -0.0034(6) 0.0210(6) 0.0002(6)
O54 0.0469(8) 0.0845(10) 0.0299(7) 0.0054(7) 0.0066(6) 0.0227(7)
N20 0.0409(8) 0.0404(8) 0.0390(8) -0.0016(6) 0.0058(7) -0.0024(6)
N60 0.0430(9) 0.0455(9) 0.0484(9) 0.0081(7) 0.0182(7) 0.0075(7)
N40 0.0693(11) 0.0407(9) 0.0433(9) 0.0026(7) 0.0155(8) 0.0060(8)
C15 0.0289(8) 0.0431(9) 0.0312(9) -0.0015(7) 0.0001(7) -0.0046(7)
C21 0.0329(8) 0.0373(9) 0.0335(9) 0.0035(7) 0.0074(7) 0.0066(7)
C1 0.0323(8) 0.0355(9) 0.0342(9) -0.0017(7) 0.0101(7) -0.0023(7)
C53 0.0343(9) 0.0512(10) 0.0315(9) 0.0049(8) 0.0080(7) 0.0077(7)
C13 0.0326(8) 0.0405(9) 0.0318(9) -0.0013(7) 0.0074(7) 0.0011(7)
C35 0.0428(10) 0.0433(10) 0.0372(10) 0.0065(8) 0.0163(8) 0.0082(8)
C41 0.0393(9) 0.0430(10) 0.0323(9) 0.0051(7) 0.0063(7) 0.0052(7)
C55 0.0410(10) 0.0503(10) 0.0336(9) -0.0018(8) 0.0153(8) 0.0012(8)
C33 0.0380(9) 0.0417(9) 0.0367(9) 0.0024(7) 0.0109(7) 0.0029(7)
C16 0.0360(9) 0.0562(11) 0.0381(10) 0.0008(8) 0.0047(8) -0.0101(8)
C12 0.0411(10) 0.0559(12) 0.0547(12) -0.0085(9) 0.0071(9) -0.0155(9)
C36 0.0573(12) 0.0630(13) 0.0443(11) 0.0155(10) 0.0150(10) 0.0155(10)
C19 0.0532(12) 0.0418(11) 0.0596(13) -0.0012(9) 0.0042(10) 0.0019(9)
C17 0.0467(11) 0.0636(13) 0.0447(11) 0.0147(10) -0.0002(9) -0.0171(10)
C32 0.0448(11) 0.0566(12) 0.0545(12) 0.0152(9) 0.0155(9) -0.0003(9)
C18 0.0559(12) 0.0451(11) 0.0658(14) 0.0159(10) -0.0021(11) -0.0074(9)
C52 0.0988(18) 0.0559(13) 0.0446(12) -0.0050(10) 0.0230(12) 0.0122(12)
C59 0.0723(15) 0.0487(12) 0.0807(17) 0.0189(11) 0.0361(13) 0.0137(11)
C56 0.0568(13) 0.0678(14) 0.0576(13) -0.0114(11) 0.0163(10) -0.0124(10)
B4 0.0355(10) 0.0421(11) 0.0373(11) 0.0008(9) 0.0032(8) -0.0028(8)
B5 0.0397(11) 0.0487(12) 0.0350(11) -0.0088(9) 0.0104(9) -0.0099(9)
B22 0.0431(11) 0.0467(12) 0.0392(11) 0.0110(9) 0.0100(9) 0.0124(9)
C39 0.134(2) 0.0438(12) 0.0588(15) -0.0047(11) 0.0274(15) 0.0059(13)
B3 0.0321(10) 0.0474(12) 0.0438(12) -0.0021(9) 0.0114(9) 0.0000(8)
C37 0.108(2) 0.0761(17) 0.0554(15) 0.0262(13) 0.0271(14) 0.0467(15)
B26 0.0450(11) 0.0510(12) 0.0356(11) 0.0014(9) 0.0127(9) 0.0037(9)
B9 0.0445(12) 0.0559(13) 0.0403(12) -0.0029(10) 0.0024(9) -0.0139(10)
B8 0.0346(11) 0.0536(13) 0.0521(13) -0.0031(10) 0.0048(9) -0.0043(9)
B6 0.0407(11) 0.0380(11) 0.0556(13) -0.0089(9) 0.0144(10) -0.0048(9)
B44 0.0647(14) 0.0473(12) 0.0341(11) 0.0052(9) 0.0147(10) 0.0035(10)
C58 0.105(2) 0.0460(13) 0.099(2) 0.0067(13) 0.0528(18) -0.0006(14)
B31 0.0497(12) 0.0555(13) 0.0381(12) 0.0102(10) 0.0140(10) 0.0083(10)
B25 0.0419(12) 0.0494(12) 0.0544(13) 0.0138(10) 0.0215(10) 0.0160(9)
C57 0.095(2) 0.0682(16) 0.0851(19) -0.0171(14) 0.0413(16) -0.0320(15)
B24 0.0346(11) 0.0634(14) 0.0443(12) 0.0143(10) -0.0001(9) -0.0009(10)
B23 0.0557(13) 0.0403(11) 0.0394(12) 0.0015(9) 0.0121(10) -0.0025(9)
B30 0.0512(13) 0.0561(13) 0.0555(14) 0.0104(11) 0.0282(11) 0.0117(10)
B43 0.0451(12) 0.0685(15) 0.0467(13) -0.0016(11) 0.0172(10) 0.0099(11)
B7 0.0381(11) 0.0556(13) 0.0559(14) -0.0017(11) 0.0145(10) -0.0131(10)
B10 0.0493(13) 0.0536(13) 0.0536(14) -0.0190(11) 0.0145(11) -0.0135(10)
B45 0.0574(14) 0.0589(14) 0.0367(12) 0.0008(10) -0.0031(10) 0.0072(11)
B2 0.0426(11) 0.0398(11) 0.0497(13) 0.0051(9) 0.0132(9) -0.0061(9)
B27 0.0613(14) 0.0463(13) 0.0489(13) 0.0088(10) 0.0207(11) 0.0022(10)
C38 0.169(3) 0.0445(13) 0.0714(18) 0.0144(13) 0.045(2) 0.0399(16)
B42 0.0688(15) 0.0512(13) 0.0442(13) 0.0075(10) 0.0136(11) 0.0197(11)
B11 0.0482(13) 0.0415(12) 0.0687(16) -0.0046(11) 0.0141(11) -0.0123(10)
B49 0.0921(19) 0.0565(14) 0.0343(12) 0.0004(11) 0.0090(12) 0.0087(13)
B46 0.0683(15) 0.0482(13) 0.0497(14) -0.0019(10) 0.0135(12) -0.0073(11)
B28 0.0533(14) 0.0728(16) 0.0486(14) 0.0073(12) 0.0050(11) -0.0187(12)
B29 0.0369(12) 0.0766(17) 0.0669(16) 0.0288(13) 0.0142(11) 0.0087(11)
B48 0.0778(17) 0.0690(16) 0.0500(15) -0.0028(12) 0.0330(13) 0.0033(13)
B50 0.0856(19) 0.0666(17) 0.0484(15) -0.0107(12) 0.0036(13) -0.0079(14)
B47 0.0764(18) 0.0714(17) 0.0565(16) -0.0010(13) 0.0239(14) 0.0256(14)
B51 0.107(2) 0.0428(13) 0.0551(15) 0.0010(11) 0.0227(15) 0.0086(14)

loop_
_atom_type_symbol
_atom_type_description
_atom_type_scat_dispersion_real
_atom_type_scat_dispersion_imag
_atom_type_scat_source
C C 0.0033 0.0016 'International Tables Vol C Tables 4.2.6.8 and 6.1.1.4'
H H 0.0000 0.0000 'International Tables Vol C Tables 4.2.6.8 and 6.1.1.4'
B B 0.0013 0.0007 'International Tables Vol C Tables 4.2.6.8 and 6.1.1.4'
N N 0.0061 0.0033 'International Tables Vol C Tables 4.2.6.8 and 6.1.1.4'
O O 0.0106 0.0060 'International Tables Vol C Tables 4.2.6.8 and 6.1.1.4'

loop_
_geom_angle_atom_site_label_1
_geom_angle_atom_site_label_2
_geom_angle_atom_site_label_3
_geom_angle
C15 N20 C19 117.69(16)
C55 N60 C59 117.07(18)
C35 N40 C39 117.76(19)
N20 C15 C13 116.24(15)
N20 C15 C16 122.16(16)
C16 C15 C13 121.60(16)
C33 C21 B22 115.11(14)
C33 C21 B26 115.54(14)
C33 C21 B25 120.21(14)
C33 C21 B24 121.79(14)
C33 C21 B23 118.84(14)
B22 C21 B25 113.74(13)
B22 C21 B23 61.86(12)
B26 C21 B22 62.79(12)
B26 C21 B25 62.38(12)
B26 C21 B24 113.93(14)
B26 C21 B23 113.81(14)
B24 C21 B22 113.55(14)
B24 C21 B25 62.15(13)
B24 C21 B23 62.42(12)
B23 C21 B25 113.41(14)
C13 C1 B4 119.85(13)
C13 C1 B5 119.97(13)
C13 C1 B3 117.09(13)
C13 C1 B6 118.13(14)
C13 C1 B2 116.45(14)
B4 C1 B6 113.53(14)
B5 C1 B4 62.36(11)
B5 C1 B6 62.36(12)
B5 C1 B2 113.66(14)
B3 C1 B4 62.31(11)
B3 C1 B5 114.04(14)
B3 C1 B6 113.83(13)
B3 C1 B2 62.51(11)
B2 C1 B4 113.54(13)
B2 C1 B6 62.11(11)
O54 C53 C41 108.01(13)
O54 C53 C55 111.33(15)
C55 C53 C41 112.60(14)
O14 C13 C15 110.67(14)
O14 C13 C1 108.40(13)
C15 C13 C1 112.17(13)
N40 C35 C33 115.27(16)
N40 C35 C36 122.84(18)
C36 C35 C33 121.84(18)
C53 C41 B44 119.75(15)
C53 C41 B43 119.00(15)
C53 C41 B45 117.93(14)
C53 C41 B42 117.69(14)
C53 C41 B46 117.13(15)
B44 C41 B42 113.59(14)
B43 C41 B44 62.54(13)
B43 C41 B42 62.35(13)
B45 C41 B44 62.05(13)
B45 C41 B43 114.04(15)
B45 C41 B42 113.91(15)
B46 C41 B44 113.47(15)
B46 C41 B43 113.59(16)
B46 C41 B45 62.72(13)
B46 C41 B42 61.99(14)
N60 C55 C53 115.92(16)
N60 C55 C56 122.72(19)
C56 C55 C53 121.35(18)
O34 C33 C21 109.16(14)
O34 C33 C35 111.26(14)
C35 C33 C21 113.23(14)
C17 C16 C15 119.07(18)
B9 C12 B10 62.99(13)
B8 C12 B9 63.00(13)
B8 C12 B10 115.34(15)
B8 C12 B11 115.64(16)
B7 C12 B9 115.44(15)
B7 C12 B8 63.04(13)
B7 C12 B10 115.25(17)
B7 C12 B11 63.14(14)
B11 C12 B9 115.47(15)
B11 C12 B10 62.83(14)
C37 C36 C35 118.4(2)
N20 C19 C18 123.4(2)
C16 C17 C18 119.26(18)
B30 C32 B31 62.98(13)
B30 C32 B27 115.22(16)
B30 C32 B28 115.22(16)
B30 C32 B29 63.28(15)
B27 C32 B31 62.82(13)
B27 C32 B28 62.77(14)
B28 C32 B31 114.99(16)
B29 C32 B31 115.52(16)
B29 C32 B27 115.13(16)
B29 C32 B28 62.73(15)
C19 C18 C17 118.32(19)
B49 C52 B48 63.01(16)
B49 C52 B50 63.16(16)
B49 C52 B47 115.16(18)
B49 C52 B51 115.91(18)
B48 C52 B47 62.58(16)
B50 C52 B48 115.66(17)
B50 C52 B47 115.77(18)
B51 C52 B48 115.25(18)
B51 C52 B50 63.57(17)
B51 C52 B47 62.91(17)
N60 C59 C58 123.9(2)
C57 C56 C55 118.8(2)
C1 B4 B5 58.67(11)
C1 B4 B3 58.63(10)
C1 B4 B9 105.18(15)
C1 B4 B8 105.01(14)
B3 B4 B5 107.97(15)
B9 B4 B5 60.19(12)
B9 B4 B3 108.56(15)
B9 B4 B8 60.60(12)
B8 B4 B5 108.53(15)
B8 B4 B3 60.05(12)
C1 B5 B4 58.97(10)
C1 B5 B9 104.77(14)
C1 B5 B6 59.11(11)
C1 B5 B10 104.85(14)
B4 B5 B6 108.12(14)
B9 B5 B4 59.37(12)
B9 B5 B6 107.83(15)
B10 B5 B4 107.61(14)
B10 B5 B9 60.25(13)
B10 B5 B6 59.53(13)
C21 B22 B26 58.44(11)
C21 B22 B31 105.01(14)
C21 B22 B23 59.19(11)
C21 B22 B27 105.42(15)
B31 B22 B26 59.71(12)
B31 B22 B23 108.80(16)
B23 B22 B26 108.06(14)
B27 B22 B26 108.00(15)
B27 B22 B31 60.53(13)
B27 B22 B23 60.27(12)
N40 C39 C38 122.7(2)
C1 B3 B4 59.06(11)
C1 B3 B8 104.94(14)
C1 B3 B7 104.81(14)
C1 B3 B2 58.89(10)
B4 B3 B2 107.95(14)
B8 B3 B4 59.53(12)
B8 B3 B7 60.05(13)
B8 B3 B2 107.70(15)
B7 B3 B4 107.55(15)
B7 B3 B2 59.60(12)
C36 C37 C38 119.5(2)
C21 B26 B22 58.77(11)
C21 B26 B31 105.19(15)
C21 B26 B25 59.20(11)
C21 B26 B30 105.16(16)
B31 B26 B22 59.61(12)
B31 B26 B25 108.11(16)
B25 B26 B22 107.91(15)
B30 B26 B22 107.67(16)
B30 B26 B31 60.37(12)
B30 B26 B25 59.62(12)
C12 B9 B4 104.01(15)
C12 B9 B5 104.15(16)
C12 B9 B8 58.36(12)
C12 B9 B10 58.57(12)
B4 B9 B5 60.44(11)
B4 B9 B8 59.72(12)
B4 B9 B10 108.09(16)
B5 B9 B8 108.02(15)
B5 B9 B10 59.79(12)
B8 B9 B10 107.87(16)
C12 B8 B4 104.20(15)
C12 B8 B3 104.32(15)
C12 B8 B9 58.64(12)
C12 B8 B7 58.40(13)
B4 B8 B3 60.42(11)
B4 B8 B9 59.69(12)
B4 B8 B7 108.28(15)
B3 B8 B9 108.13(15)
B3 B8 B7 60.07(13)
B7 B8 B9 108.01(16)
C1 B6 B5 58.53(11)
C1 B6 B10 104.72(15)
C1 B6 B2 58.73(11)
C1 B6 B11 104.89(14)
B10 B6 B5 59.95(13)
B10 B6 B2 107.97(15)
B10 B6 B11 60.27(13)
B2 B6 B5 107.74(14)
B11 B6 B5 108.13(16)
B11 B6 B2 59.90(13)
C41 B44 B43 58.59(11)
C41 B44 B45 58.79(12)
C41 B44 B49 104.96(16)
C41 B44 B48 104.73(16)
B45 B44 B43 108.09(16)
B49 B44 B43 108.36(17)
B49 B44 B45 60.08(14)
B49 B44 B48 60.48(15)
B48 B44 B43 59.92(14)
B48 B44 B45 108.40(17)
C59 C58 C57 118.7(2)
C32 B31 B22 103.63(15)
C32 B31 B26 103.68(15)
C32 B31 B30 58.10(13)
C32 B31 B27 58.35(13)
B22 B31 B26 60.68(12)
B22 B31 B30 108.00(15)
B22 B31 B27 59.44(13)
B26 B31 B30 59.71(12)
B26 B31 B27 107.91(15)
B27 B31 B30 107.49(17)
C21 B25 B26 58.42(11)
C21 B25 B24 58.63(11)
C21 B25 B30 104.67(14)
C21 B25 B29 104.97(16)
B24 B25 B26 107.77(15)
B30 B25 B26 59.77(12)
B30 B25 B24 108.61(17)
B29 B25 B26 108.32(16)
B29 B25 B24 60.18(14)
B29 B25 B30 60.76(14)
C58 C57 C56 118.8(2)
C21 B24 B25 59.22(11)
C21 B24 B23 58.98(11)
C21 B24 B28 104.64(15)
C21 B24 B29 104.78(16)
B25 B24 B23 108.23(15)
B28 B24 B25 107.53(16)
B28 B24 B23 59.42(13)
B28 B24 B29 60.11(14)
B29 B24 B25 59.35(14)
B29 B24 B23 107.66(15)
C21 B23 B22 58.95(11)
C21 B23 B24 58.60(11)
C21 B23 B27 104.67(15)
C21 B23 B28 104.75(16)
B22 B23 B24 108.02(15)
B22 B23 B27 59.55(13)
B27 B23 B24 108.12(16)
B28 B23 B22 107.97(16)
B28 B23 B24 59.95(13)
B28 B23 B27 60.36(13)
C32 B30 B26 104.47(15)
C32 B30 B31 58.92(13)
C32 B30 B25 104.20(17)
C32 B30 B29 58.51(14)
B26 B30 B31 59.92(12)
B26 B30 B29 107.93(16)
B31 B30 B29 108.26(17)
B25 B30 B26 60.61(12)
B25 B30 B31 108.54(15)
B25 B30 B29 59.44(14)
C41 B43 B44 58.87(12)
C41 B43 B42 58.97(12)
C41 B43 B48 104.53(17)
C41 B43 B47 104.73(18)
B42 B43 B44 107.86(17)
B48 B43 B44 59.39(14)
B48 B43 B42 107.45(18)
B47 B43 B44 107.36(18)
B47 B43 B42 59.61(14)
B47 B43 B48 59.87(15)
C12 B7 B3 104.29(15)
C12 B7 B8 58.56(13)
C12 B7 B2 104.27(15)
C12 B7 B11 58.56(13)
B3 B7 B11 108.36(14)
B8 B7 B3 59.88(12)
B8 B7 B11 108.16(16)
B2 B7 B3 60.40(12)
B2 B7 B8 108.20(15)
B2 B7 B11 59.97(13)
C12 B10 B5 104.18(15)
C12 B10 B9 58.44(12)
C12 B10 B6 104.23(16)
C12 B10 B11 58.43(13)
B5 B10 B9 59.96(12)
B5 B10 B11 108.38(16)
B6 B10 B5 60.52(12)
B6 B10 B9 108.39(15)
B6 B10 B11 60.02(13)
B11 B10 B9 108.04(16)
C41 B45 B44 59.16(12)
C41 B45 B49 104.69(17)
C41 B45 B46 58.56(12)
C41 B45 B50 104.81(17)
B44 B45 B46 107.73(17)
B49 B45 B44 59.37(14)
B49 B45 B46 107.43(17)
B49 B45 B50 60.29(15)
B50 B45 B44 107.86(18)
B50 B45 B46 59.56(14)
C1 B2 B3 58.60(10)
C1 B2 B6 59.16(11)
C1 B2 B7 104.91(15)
C1 B2 B11 105.18(15)
B6 B2 B3 108.20(15)
B7 B2 B3 60.00(12)
B7 B2 B6 108.13(16)
B7 B2 B11 60.30(13)
B11 B2 B3 108.30(16)
B11 B2 B6 59.84(12)
C32 B27 B22 104.46(16)
C32 B27 B31 58.83(13)
C32 B27 B23 104.34(16)
C32 B27 B28 58.82(14)
B22 B27 B31 60.03(13)
B22 B27 B23 60.18(12)
B22 B27 B28 107.82(16)
B23 B27 B31 108.33(16)
B23 B27 B28 59.54(13)
B28 B27 B31 108.44(17)
C37 C38 C39 118.9(2)
C41 B42 B43 58.68(12)
C41 B42 B46 58.74(12)
C41 B42 B47 104.64(16)
C41 B42 B51 104.86(17)
B46 B42 B43 107.92(16)
B47 B42 B43 59.77(14)
B47 B42 B46 107.99(18)
B51 B42 B43 108.21(17)
B51 B42 B46 59.83(15)
B51 B42 B47 60.42(16)
C12 B11 B6 104.24(16)
C12 B11 B7 58.30(13)
C12 B11 B10 58.74(13)
C12 B11 B2 103.88(16)
B6 B11 B7 108.00(15)
B6 B11 B10 59.71(13)
B6 B11 B2 60.26(12)
B10 B11 B7 107.91(17)
B2 B11 B7 59.72(13)
B2 B11 B10 107.81(15)
C52 B49 B44 104.57(18)
C52 B49 B45 104.32(17)
C52 B49 B48 58.67(15)
C52 B49 B50 58.54(15)
B44 B49 B45 60.55(13)
B44 B49 B48 60.07(14)
B44 B49 B50 108.47(17)
B45 B49 B48 108.45(17)
B45 B49 B50 59.88(15)
B48 B49 B50 108.25(19)
C41 B46 B45 58.71(12)
C41 B46 B42 59.27(13)
C41 B46 B50 105.01(17)
C41 B46 B51 105.23(18)
B42 B46 B45 108.39(17)
B50 B46 B45 59.66(14)
B50 B46 B42 108.64(19)
B51 B46 B45 108.35(18)
B51 B46 B42 59.78(15)
B51 B46 B50 60.85(16)
C32 B28 B24 104.32(18)
C32 B28 B23 104.46(16)
C32 B28 B27 58.41(13)
C32 B28 B29 58.42(14)
B24 B28 B27 108.44(16)
B24 B28 B29 60.00(14)
B23 B28 B24 60.63(12)
B23 B28 B27 60.10(13)
B23 B28 B29 108.53(17)
B29 B28 B27 107.93(18)
C32 B29 B25 104.25(16)
C32 B29 B24 104.58(16)
C32 B29 B30 58.21(13)
C32 B29 B28 58.86(13)
B25 B29 B24 60.47(13)
B25 B29 B30 59.80(14)
B25 B29 B28 108.26(16)
B24 B29 B30 108.08(16)
B24 B29 B28 59.90(14)
B28 B29 B30 107.87(16)
C52 B48 B44 103.83(18)
C52 B48 B43 104.37(18)
C52 B48 B49 58.33(15)
C52 B48 B47 58.89(16)
B44 B48 B43 60.70(13)
B44 B48 B49 59.45(14)
B44 B48 B47 108.42(17)
B49 B48 B43 108.16(17)
B47 B48 B43 59.89(15)
B47 B48 B49 108.2(2)
C52 B50 B45 104.10(19)
C52 B50 B49 58.31(15)
C52 B50 B46 103.6(2)
C52 B50 B51 58.16(16)
B45 B50 B49 59.83(14)
B45 B50 B51 108.13(18)
B49 B50 B51 107.5(2)
B46 B50 B45 60.78(14)
B46 B50 B49 108.02(18)
B46 B50 B51 59.47(15)
C52 B47 B43 104.36(18)
C52 B47 B42 103.86(19)
C52 B47 B48 58.53(15)
C52 B47 B51 58.25(16)
B43 B47 B51 108.28(18)
B42 B47 B43 60.62(14)
B42 B47 B48 108.54(17)
B42 B47 B51 59.66(15)
B48 B47 B43 60.24(14)
B48 B47 B51 108.0(2)
C52 B51 B42 104.50(19)
C52 B51 B46 103.88(17)
C52 B51 B50 58.27(16)
C52 B51 B47 58.83(16)
B42 B51 B46 60.40(14)
B42 B51 B50 108.20(18)
B42 B51 B47 59.92(15)
B46 B51 B50 59.68(15)
B46 B51 B47 108.04(18)
B47 B51 B50 108.04(19)

loop_
_geom_bond_atom_site_label_1
_geom_bond_atom_site_label_2
_geom_bond_distance
O14 C13 1.4080(19)
O34 C33 1.405(2)
O54 C53 1.406(2)
N20 C15 1.333(2)
N20 C19 1.343(2)
N60 C55 1.336(2)
N60 C59 1.338(2)
N40 C35 1.334(2)
N40 C39 1.339(3)
C15 C13 1.515(2)
C15 C16 1.390(2)
C21 C33 1.542(2)
C21 B22 1.714(2)
C21 B26 1.708(3)
C21 B25 1.722(2)
C21 B24 1.711(3)
C21 B23 1.718(3)
C1 C13 1.551(2)
C1 B4 1.718(3)
C1 B5 1.713(3)
C1 B3 1.710(2)
C1 B6 1.723(3)
C1 B2 1.716(2)
C53 C41 1.548(2)
C53 C55 1.506(2)
C35 C33 1.514(2)
C35 C36 1.387(3)
C41 B44 1.720(3)
C41 B43 1.715(3)
C41 B45 1.714(3)
C41 B42 1.721(3)
C41 B46 1.711(3)
C55 C56 1.385(3)
C16 C17 1.371(3)
C12 B9 1.699(3)
C12 B8 1.694(3)
C12 B7 1.692(3)
C12 B10 1.702(3)
C12 B11 1.696(3)
C36 C37 1.368(3)
C19 C18 1.372(3)
C17 C18 1.377(3)
C32 B31 1.704(3)
C32 B30 1.690(3)
C32 B27 1.696(3)
C32 B28 1.703(3)
C32 B29 1.695(3)
C52 B49 1.688(3)
C52 B48 1.694(4)
C52 B50 1.692(4)
C52 B47 1.701(4)
C52 B51 1.690(3)
C59 C58 1.362(4)
C56 C57 1.376(3)
B4 B5 1.776(3)
B4 B3 1.774(3)
B4 B9 1.757(3)
B4 B8 1.758(3)
B5 B9 1.772(3)
B5 B6 1.779(3)
B5 B10 1.769(3)
B22 B26 1.782(3)
B22 B31 1.763(3)
B22 B23 1.764(3)
B22 B27 1.753(3)
C39 C38 1.376(4)
B3 B8 1.767(3)
B3 B7 1.771(3)
B3 B2 1.777(3)
C37 C38 1.372(4)
B26 B31 1.765(3)
B26 B25 1.776(3)
B26 B30 1.761(3)
B9 B8 1.773(3)
B9 B10 1.777(3)
B8 B7 1.770(3)
B6 B10 1.761(3)
B6 B2 1.774(3)
B6 B11 1.767(3)
B44 B43 1.784(3)
B44 B45 1.770(3)
B44 B49 1.749(3)
B44 B48 1.760(3)
C58 C57 1.376(4)
B31 B30 1.773(3)
B31 B27 1.772(3)
B25 B24 1.772(3)
B25 B30 1.759(3)
B25 B29 1.752(3)
B24 B23 1.777(3)
B24 B28 1.765(3)
B24 B29 1.767(3)
B23 B27 1.766(3)
B23 B28 1.755(3)
B30 B29 1.776(4)
B43 B42 1.779(4)
B43 B48 1.770(3)
B43 B47 1.764(4)
B7 B2 1.763(3)
B7 B11 1.773(3)
B10 B11 1.771(3)
B45 B49 1.762(4)
B45 B46 1.783(3)
B45 B50 1.763(4)
B2 B11 1.768(3)
B27 B28 1.770(3)
B42 B46 1.767(4)
B42 B47 1.761(3)
B42 B51 1.756(4)
B49 B48 1.767(4)
B49 B50 1.770(4)
B46 B50 1.761(4)
B46 B51 1.757(4)
B28 B29 1.769(4)
B48 B47 1.763(4)
B50 B51 1.782(4)
B47 B51 1.770(4)

loop_
_geom_hbond_atom_site_label_D
_geom_hbond_atom_site_label_H
_geom_hbond_atom_site_label_A
_geom_hbond_distance_DH
_geom_hbond_distance_HA
_geom_hbond_distance_DA
_geom_hbond_angle_DHA
O14 H14 N40 0.84 1.92 2.751(2) 171.9
O34 H34 N60 0.84 2.09 2.8794(19) 156.6
O54 H54 N20 0.84 1.91 2.7355(19) 166.6
